data_4119097
loop_
_publ_author_name
'Park, Kyung-Ho'
'Marshall, Will J.'

_publ_section_title
;
 Remarkably Volatile Copper(II) Complexes ofN,N&#x2018;-Unsymmetrically
 Substituted 1,3-Diketimines as Precursors for Cu Metal Deposition via CVD
 or ALD
;
_journal_issue 26
_journal_name_full 'Journal of the American Chemical Society'
_journal_page_first 9330
_journal_page_last 9331
_journal_paper_doi 10.1021/ja051158s
_journal_volume 127
_journal_year 2005
_chemical_formula_sum 'C30 H42 Cu N4'
_chemical_formula_weight 522.22
_chemical_name_systematic
;
 ?
;
_space_group_IT_number 15
_symmetry_cell_setting monoclinic
_symmetry_space_group_name_Hall '-C 2yc'
_symmetry_space_group_name_H-M 'C 1 2/c 1'
_atom_sites_solution_hydrogens geom
_atom_sites_solution_primary direct
_atom_sites_solution_secondary difmap
_audit_creation_method SHELXL-97
_cell_angle_alpha 90.00
_cell_angle_beta 100.795(14)
_cell_angle_gamma 90.00
_cell_formula_units_Z 4
_cell_length_a 20.730(15)
_cell_length_b 14.223(11)
_cell_length_c 10.114(7)
_cell_measurement_temperature 293(2)
_cell_volume 2929(4)
_computing_cell_refinement 'Bruker XSCANS'
_computing_data_collection 'Bruker XSCANS'
_computing_data_reduction 'Bruker SHELXTL'
_computing_molecular_graphics 'Bruker SHELXTL'
_computing_publication_material 'Bruker SHELXTL'
_computing_structure_refinement 'SHELXL-97 (Sheldrick, 1997)'
_computing_structure_solution 'SHELXS-97 (Sheldrick, 1990)'
_diffrn_ambient_temperature 293(2)
_diffrn_measured_fraction_theta_full 0.810
_diffrn_measured_fraction_theta_max 0.810
_diffrn_measurement_device_type 'Bruker P4'
_diffrn_measurement_method '\w scans'
_diffrn_radiation_monochromator graphite
_diffrn_radiation_source 'fine-focus sealed tube'
_diffrn_radiation_type MoK\a
_diffrn_radiation_wavelength 0.71073
_diffrn_reflns_av_R_equivalents 0.0451
_diffrn_reflns_av_sigmaI/netI 0.0756
_diffrn_reflns_limit_h_max 26
_diffrn_reflns_limit_h_min -20
_diffrn_reflns_limit_k_max 17
_diffrn_reflns_limit_k_min -16
_diffrn_reflns_limit_l_max 8
_diffrn_reflns_limit_l_min -13
_diffrn_reflns_number 5416
_diffrn_reflns_theta_full 28.11
_diffrn_reflns_theta_max 28.11
_diffrn_reflns_theta_min 1.75
_exptl_absorpt_coefficient_mu 0.769
_exptl_absorpt_correction_type none
_exptl_crystal_colour dk.purple
_exptl_crystal_density_diffrn 1.184
_exptl_crystal_density_meas hemisphere
_exptl_crystal_density_method 'not measured'
_exptl_crystal_description iregblo
_exptl_crystal_F_000 1116
_exptl_crystal_size_max .38
_exptl_crystal_size_mid .12
_exptl_crystal_size_min .12
_refine_diff_density_max 1.243
_refine_diff_density_min -1.204
_refine_diff_density_rms 0.120
_refine_ls_extinction_method none
_refine_ls_goodness_of_fit_ref 1.036
_refine_ls_hydrogen_treatment riding
_refine_ls_matrix_type full
_refine_ls_number_parameters 163
_refine_ls_number_reflns 2901
_refine_ls_number_restraints 0
_refine_ls_restrained_S_all 1.036
_refine_ls_R_factor_all 0.0998
_refine_ls_R_factor_gt 0.0708
_refine_ls_shift/su_max 0.002
_refine_ls_shift/su_mean 0.000
_refine_ls_structure_factor_coef Fsqd
_refine_ls_weighting_details 'calc w=1/[\s^2^(Fo^2^)+(0.1143P)^2^+0.0000P] where P=(Fo^2^+2Fc^2^)/3'
_refine_ls_weighting_scheme calc
_refine_ls_wR_factor_gt 0.1698
_refine_ls_wR_factor_ref 0.1858
_reflns_number_gt 2085
_reflns_number_total 2901
_reflns_threshold_expression >2sigma(I)
_cod_data_source_file ja051158ssup10.cif
_cod_data_source_block 04033
_cod_depositor_comments
;
The following automatic conversions were performed:

'_symmetry_cell_setting' value 'Monoclinic' changed to 'monoclinic'
according to /home/saulius/struct/CIF-dictionaries/cif_core.dic
dictionary named 'cif_core.dic' version 2.4.2 from 2011-04-26.

Automatic conversion script
Id: cif_fix_values 1891 2012-01-12 08:04:46Z andrius 
;
_cod_original_sg_symbol_H-M C2/c
_cod_database_code 4119097

loop_
_symmetry_equiv_pos_as_xyz
'x, y, z'
'-x, y, -z+1/2'
'x+1/2, y+1/2, z'
'-x+1/2, y+1/2, -z+1/2'
'-x, -y, -z'
'x, -y, z-1/2'
'-x+1/2, -y+1/2, -z'
'x+1/2, -y+1/2, z-1/2'

loop_
_atom_site_label
_atom_site_type_symbol
_atom_site_fract_x
_atom_site_fract_y
_atom_site_fract_z
_atom_site_U_iso_or_equiv
_atom_site_adp_type
_atom_site_occupancy
_atom_site_symmetry_multiplicity
_atom_site_calc_flag
_atom_site_refinement_flags
Cu1 Cu 0.0000 0.14837(5) 0.2500 0.0287(3) Uani 1 2 d S
N1 N 0.04793(15) 0.2374(2) 0.3859(3) 0.0281(7) Uani 1 1 d .
N2 N 0.07425(16) 0.0599(2) 0.2558(3) 0.0287(8) Uani 1 1 d .
C3 C 0.15268(19) 0.1540(3) 0.4133(4) 0.0309(9) Uani 1 1 d .
H3A H 0.1963 0.1561 0.4570 0.037 Uiso 1 1 calc R
C2 C 0.1118(2) 0.2277(3) 0.4451(4) 0.0321(10) Uani 1 1 d .
C4 C 0.13533(19) 0.0771(3) 0.3230(4) 0.0284(9) Uani 1 1 d .
C9 C 0.2540(3) -0.1345(4) 0.3469(6) 0.0628(16) Uani 1 1 d .
H9A H 0.2599 -0.1929 0.3889 0.075 Uiso 1 1 calc R
C5 C 0.19238(19) 0.0127(3) 0.3047(4) 0.0298(9) Uani 1 1 d .
C12 C -0.0218(2) 0.3048(3) 0.5489(4) 0.0372(10) Uani 1 1 d .
H12A H 0.0125 0.2875 0.6255 0.045 Uiso 1 1 calc R
C7 C 0.2883(3) -0.0173(4) 0.2034(6) 0.0593(15) Uani 1 1 d .
H7A H 0.3169 0.0026 0.1483 0.071 Uiso 1 1 calc R
C11 C 0.0114(2) 0.3195(3) 0.4239(4) 0.0341(10) Uani 1 1 d .
H11A H -0.0223 0.3364 0.3476 0.041 Uiso 1 1 calc R
H11B H 0.0415 0.3722 0.4420 0.041 Uiso 1 1 calc R
C1 C 0.1454(2) 0.2982(4) 0.5513(4) 0.0425(12) Uani 1 1 d .
H1A H 0.1222 0.3001 0.6249 0.064 Uiso 1 1 calc R
H1B H 0.1450 0.3596 0.5116 0.064 Uiso 1 1 calc R
H1C H 0.1899 0.2791 0.5837 0.064 Uiso 1 1 calc R
C14 C -0.0729(2) 0.2253(4) 0.5265(5) 0.0499(13) Uani 1 1 d .
H14A H -0.0521 0.1678 0.5078 0.075 Uiso 1 1 calc R
H14B H -0.1071 0.2408 0.4518 0.075 Uiso 1 1 calc R
H14C H -0.0914 0.2176 0.6060 0.075 Uiso 1 1 calc R
C15 C 0.0635(2) -0.0239(3) 0.1653(4) 0.0362(10) Uani 1 1 d .
H15A H 0.0759 -0.0798 0.2170 0.054 Uiso 1 1 calc R
H15B H 0.0896 -0.0181 0.0968 0.054 Uiso 1 1 calc R
H15C H 0.0179 -0.0277 0.1240 0.054 Uiso 1 1 calc R
C13 C -0.0527(2) 0.3987(4) 0.5832(4) 0.0514(13) Uani 1 1 d .
H13A H -0.0734 0.3898 0.6596 0.077 Uiso 1 1 calc R
H13B H -0.0849 0.4188 0.5074 0.077 Uiso 1 1 calc R
H13C H -0.0191 0.4456 0.6037 0.077 Uiso 1 1 calc R
C8 C 0.2971(2) -0.1054(4) 0.2649(5) 0.0503(13) Uani 1 1 d .
H8A H 0.3313 -0.1441 0.2513 0.060 Uiso 1 1 calc R
C10 C 0.2021(2) -0.0770(4) 0.3665(5) 0.0546(15) Uani 1 1 d .
H10A H 0.1734 -0.0978 0.4209 0.065 Uiso 1 1 calc R
C6 C 0.2369(2) 0.0414(4) 0.2240(5) 0.0483(13) Uani 1 1 d .
H6A H 0.2322 0.1004 0.1836 0.058 Uiso 1 1 calc R

loop_
_atom_site_aniso_label
_atom_site_aniso_U_11
_atom_site_aniso_U_22
_atom_site_aniso_U_33
_atom_site_aniso_U_23
_atom_site_aniso_U_13
_atom_site_aniso_U_12
Cu1 0.0288(4) 0.0394(5) 0.0166(3) 0.000 0.0010(3) 0.000
N1 0.0301(18) 0.037(2) 0.0178(15) -0.0014(13) 0.0046(13) -0.0036(15)
N2 0.0289(18) 0.041(2) 0.0145(14) -0.0036(12) 0.0003(13) -0.0020(16)
C3 0.021(2) 0.047(3) 0.0239(18) -0.0040(17) 0.0012(15) -0.0084(19)
C2 0.036(2) 0.044(3) 0.0179(18) -0.0034(16) 0.0085(16) -0.011(2)
C4 0.029(2) 0.039(3) 0.0183(17) 0.0037(15) 0.0065(15) -0.0052(18)
C9 0.062(4) 0.070(4) 0.058(3) 0.029(3) 0.015(3) 0.027(3)
C5 0.025(2) 0.046(3) 0.0171(17) -0.0019(16) 0.0001(15) -0.0013(18)
C12 0.042(3) 0.054(3) 0.0164(18) 0.0023(17) 0.0065(17) 0.011(2)
C7 0.055(3) 0.069(4) 0.064(3) -0.009(3) 0.039(3) -0.001(3)
C11 0.042(3) 0.042(3) 0.0182(18) 0.0015(16) 0.0062(17) 0.003(2)
C1 0.039(3) 0.057(3) 0.031(2) -0.013(2) 0.0069(19) -0.009(2)
C14 0.047(3) 0.063(4) 0.045(3) 0.011(2) 0.021(2) 0.014(3)
C15 0.037(2) 0.044(3) 0.025(2) -0.0084(17) -0.0022(17) 0.002(2)
C13 0.057(3) 0.070(4) 0.029(2) -0.002(2) 0.014(2) 0.021(3)
C8 0.041(3) 0.072(4) 0.037(2) -0.006(2) 0.003(2) 0.019(3)
C10 0.047(3) 0.072(4) 0.049(3) 0.031(3) 0.022(2) 0.018(3)
C6 0.054(3) 0.048(3) 0.050(3) 0.001(2) 0.029(2) -0.002(2)

loop_
_atom_type_symbol
_atom_type_description
_atom_type_scat_dispersion_real
_atom_type_scat_dispersion_imag
_atom_type_scat_source
C C 0.0033 0.0016 'International Tables Vol C Tables 4.2.6.8 and 6.1.1.4'
H H 0.0000 0.0000 'International Tables Vol C Tables 4.2.6.8 and 6.1.1.4'
Cu Cu 0.3201 1.2651 'International Tables Vol C Tables 4.2.6.8 and 6.1.1.4'
N N 0.0061 0.0033 'International Tables Vol C Tables 4.2.6.8 and 6.1.1.4'

loop_
_geom_angle_atom_site_label_1
_geom_angle_atom_site_label_2
_geom_angle_atom_site_label_3
_geom_angle
_geom_angle_site_symmetry_1
_geom_angle_site_symmetry_3
N2 Cu1 N2 101.1(2) 2 .
N2 Cu1 N1 135.16(12) 2 .
N2 Cu1 N1 95.70(14) . .
N2 Cu1 N1 95.69(14) 2 2
N2 Cu1 N1 135.16(12) . 2
N1 Cu1 N1 101.0(2) . 2
C2 N1 C11 118.1(3) . .
C2 N1 Cu1 124.0(3) . .
C11 N1 Cu1 117.9(3) . .
C4 N2 C15 118.3(3) . .
C4 N2 Cu1 123.6(3) . .
C15 N2 Cu1 117.5(2) . .
C2 C3 C4 128.3(4) . .
N1 C2 C3 123.4(4) . .
N1 C2 C1 121.3(4) . .
C3 C2 C1 115.4(4) . .
N2 C4 C3 124.4(4) . .
N2 C4 C5 120.4(3) . .
C3 C4 C5 115.3(3) . .
C8 C9 C10 120.5(5) . .
C6 C5 C10 117.6(4) . .
C6 C5 C4 120.2(4) . .
C10 C5 C4 122.1(3) . .
C14 C12 C13 111.4(4) . .
C14 C12 C11 112.0(4) . .
C13 C12 C11 109.2(4) . .
C8 C7 C6 120.5(4) . .
N1 C11 C12 115.4(3) . .
C9 C8 C7 119.3(5) . .
C9 C10 C5 120.9(4) . .
C7 C6 C5 121.1(5) . .

loop_
_geom_bond_atom_site_label_1
_geom_bond_atom_site_label_2
_geom_bond_distance
_geom_bond_site_symmetry_2
Cu1 N2 1.981(4) 2
Cu1 N2 1.981(4) .
Cu1 N1 1.992(3) .
Cu1 N1 1.992(3) 2
N1 C2 1.355(5) .
N1 C11 1.481(5) .
N2 C4 1.343(5) .
N2 C15 1.494(5) .
C3 C2 1.422(6) .
C3 C4 1.427(6) .
C2 C1 1.538(6) .
C4 C5 1.534(6) .
C9 C8 1.390(7) .
C9 C10 1.396(7) .
C5 C6 1.402(6) .
C5 C10 1.419(6) .
C12 C14 1.537(7) .
C12 C13 1.548(6) .
C12 C11 1.562(5) .
C7 C8 1.396(8) .
C7 C6 1.400(7) .

loop_
_geom_torsion_atom_site_label_1
_geom_torsion_atom_site_label_2
_geom_torsion_atom_site_label_3
_geom_torsion_atom_site_label_4
_geom_torsion
_geom_torsion_site_symmetry_1
N2 Cu1 N1 C2 114.4(3) 2
N2 Cu1 N1 C2 2.4(3) .
N1 Cu1 N1 C2 -135.8(3) 2
N2 Cu1 N1 C11 -65.9(3) 2
N2 Cu1 N1 C11 -177.8(3) .
N1 Cu1 N1 C11 44.0(2) 2
N2 Cu1 N2 C4 -146.1(3) 2
N1 Cu1 N2 C4 -7.9(3) .
N1 Cu1 N2 C4 104.0(3) 2
N2 Cu1 N2 C15 42.6(2) 2
N1 Cu1 N2 C15 -179.2(3) .
N1 Cu1 N2 C15 -67.3(3) 2
C11 N1 C2 C3 -177.6(3) .
Cu1 N1 C2 C3 2.2(5) .
C11 N1 C2 C1 1.4(5) .
Cu1 N1 C2 C1 -178.8(3) .
C4 C3 C2 N1 -3.2(6) .
C4 C3 C2 C1 177.8(4) .
C15 N2 C4 C3 -179.6(4) .
Cu1 N2 C4 C3 9.2(5) .
C15 N2 C4 C5 1.0(5) .
Cu1 N2 C4 C5 -170.3(2) .
C2 C3 C4 N2 -3.2(6) .
C2 C3 C4 C5 176.3(4) .
N2 C4 C5 C6 102.8(5) .
C3 C4 C5 C6 -76.7(5) .
N2 C4 C5 C10 -76.7(5) .
C3 C4 C5 C10 103.8(5) .
C2 N1 C11 C12 -87.8(4) .
Cu1 N1 C11 C12 92.4(4) .
C14 C12 C11 N1 -60.9(5) .
C13 C12 C11 N1 175.2(4) .
C10 C9 C8 C7 0.7(9) .
C6 C7 C8 C9 0.2(8) .
C8 C9 C10 C5 -0.6(9) .
C6 C5 C10 C9 -0.3(8) .
C4 C5 C10 C9 179.3(4) .
C8 C7 C6 C5 -1.1(8) .
C10 C5 C6 C7 1.2(7) .
C4 C5 C6 C7 -178.4(4) .
